data_2235911
loop_
_publ_author_name
'Tsumuki, Takehiro'
'Isogai, Atsumi'
'Nagasawa, Atsushi'
'Okamoto, Akiko'
'Yonezawa, Noriyuki'

_publ_section_title
;
 2,7-Dimethoxy-1-(2-naphthoyl)naphthalene
;
_journal_coeditor_code LH5502
_journal_issue 8
_journal_name_full 'Acta Crystallographica Section E'
_journal_page_first o2595
_journal_paper_doi 10.1107/S1600536812033545
_journal_volume 68
_journal_year 2012
_chemical_formula_iupac 'C23 H18 O3'
_chemical_formula_moiety 'C23 H18 O3'
_chemical_formula_sum 'C23 H18 O3'
_chemical_formula_weight 342.37
_chemical_melting_point_gt 413.0
_chemical_melting_point_lt 414.5
_chemical_name_systematic
;
2,7-Dimethoxy-1-(2-naphthoyl)naphthalene
;
_space_group_IT_number 14
_symmetry_cell_setting monoclinic
_symmetry_space_group_name_Hall '-P 2yn'
_symmetry_space_group_name_H-M 'P 1 21/n 1'
_atom_sites_solution_hydrogens geom
_atom_sites_solution_primary direct
_atom_sites_solution_secondary difmap
_audit_creation_method SHELXL-97
_cell_angle_alpha 90.00
_cell_angle_beta 91.9360(10)
_cell_angle_gamma 90.00
_cell_formula_units_Z 4
_cell_length_a 11.2483(3)
_cell_length_b 12.2309(3)
_cell_length_c 12.7494(3)
_cell_measurement_reflns_used 19666
_cell_measurement_temperature 193(2)
_cell_measurement_theta_max 68.2
_cell_measurement_theta_min 3.5
_cell_volume 1753.02(8)
_computing_cell_refinement 'PROCESS-AUTO (Rigaku, 1998)'
_computing_data_collection 'PROCESS-AUTO (Rigaku, 1998)'
_computing_data_reduction 'CrystalStructure (Rigaku/MSC, 2004)'
_computing_molecular_graphics 'ORTEPIII (Burnett & Johnson, 1996)'
_computing_publication_material 'SHELXL97 (Sheldrick, 2008)'
_computing_structure_refinement 'SHELXL97 (Sheldrick, 2008)'
_computing_structure_solution 'SIR2004 (Burla <i>et al.</i>, 2005)'
_diffrn_ambient_temperature 193(2)
_diffrn_detector_area_resol_mean 10.00
_diffrn_measured_fraction_theta_full 0.992
_diffrn_measured_fraction_theta_max 0.992
_diffrn_measurement_device_type 'Rigaku R-AXIS RAPID'
_diffrn_measurement_method \w
_diffrn_radiation_monochromator graphite
_diffrn_radiation_source 'rotating anode'
_diffrn_radiation_type CuK\a
_diffrn_radiation_wavelength 1.54187
_diffrn_reflns_av_R_equivalents 0.0345
_diffrn_reflns_av_sigmaI/netI 0.0230
_diffrn_reflns_limit_h_max 13
_diffrn_reflns_limit_h_min -13
_diffrn_reflns_limit_k_max 14
_diffrn_reflns_limit_k_min -14
_diffrn_reflns_limit_l_max 15
_diffrn_reflns_limit_l_min -14
_diffrn_reflns_number 27593
_diffrn_reflns_theta_full 68.22
_diffrn_reflns_theta_max 68.22
_diffrn_reflns_theta_min 5.01
_exptl_absorpt_coefficient_mu 0.683
_exptl_absorpt_correction_T_max 0.8756
_exptl_absorpt_correction_T_min 0.6849
_exptl_absorpt_correction_type numerical
_exptl_absorpt_process_details '(NUMABS; Higashi, 1999)'
_exptl_crystal_colour colorless
_exptl_crystal_density_diffrn 1.297
_exptl_crystal_density_method 'not measured'
_exptl_crystal_description block
_exptl_crystal_F_000 720
_exptl_crystal_size_max 0.60
_exptl_crystal_size_mid 0.20
_exptl_crystal_size_min 0.20
_refine_diff_density_max 0.197
_refine_diff_density_min -0.144
_refine_ls_extinction_coef 0.0072(7)
_refine_ls_extinction_expression Fc^*^=kFc[1+0.001xFc^2^\l^3^/sin(2\q)]^-1/4^
_refine_ls_extinction_method 'SHELXL97 (Sheldrick, 1997)'
_refine_ls_goodness_of_fit_ref 1.067
_refine_ls_hydrogen_treatment constr
_refine_ls_matrix_type full
_refine_ls_number_parameters 238
_refine_ls_number_reflns 3178
_refine_ls_number_restraints 0
_refine_ls_restrained_S_all 1.067
_refine_ls_R_factor_all 0.0524
_refine_ls_R_factor_gt 0.0428
_refine_ls_shift/su_max 0.000
_refine_ls_shift/su_mean 0.000
_refine_ls_structure_factor_coef Fsqd
_refine_ls_weighting_details 'calc w=1/[\s^2^(Fo^2^)+(0.0802P)^2^+0.0000P] where P=(Fo^2^+2Fc^2^)/3'
_refine_ls_weighting_scheme calc
_refine_ls_wR_factor_gt 0.1156
_refine_ls_wR_factor_ref 0.1260
_reflns_number_gt 2457
_reflns_number_total 3178
_reflns_threshold_expression I>2sigma(I)
_cod_data_source_file lh5502.cif
_cod_data_source_block I
_cod_original_cell_volume 1753.01(7)
_cod_original_sg_symbol_H-M 'P 21/n'
_cod_database_code 2235911
_cod_database_fobs_code 2235911

loop_
_symmetry_equiv_pos_site_id
_symmetry_equiv_pos_as_xyz
1 +X,+Y,+Z
2 1/2-X,1/2+Y,1/2-Z
3 -X,-Y,-Z
4 1/2+X,1/2-Y,1/2+Z

loop_
_atom_site_type_symbol
_atom_site_label
_atom_site_fract_x
_atom_site_fract_y
_atom_site_fract_z
_atom_site_U_iso_or_equiv
_atom_site_adp_type
_atom_site_calc_flag
_atom_site_refinement_flags
_atom_site_occupancy
_atom_site_symmetry_multiplicity
O O1 0.57798(9) 1.01436(8) 0.35896(8) 0.0637(3) Uani d . 1 1
O O2 0.54637(10) 0.73226(8) 0.39846(9) 0.0686(3) Uani d . 1 1
O O3 0.65809(9) 1.09739(8) -0.03426(8) 0.0623(3) Uani d . 1 1
C C1 0.58205(11) 0.85111(10) 0.26051(11) 0.0469(3) Uani d . 1 1
C C2 0.59439(12) 0.74753(11) 0.30201(12) 0.0549(4) Uani d . 1 1
C C3 0.65526(13) 0.66529(12) 0.24865(14) 0.0614(4) Uani d . 1 1
H H3 0.6652 0.5949 0.2791 0.074 Uiso calc R 1 1
C C4 0.70002(12) 0.68740(12) 0.15252(14) 0.0600(4) Uani d . 1 1
H H4 0.7400 0.6312 0.1163 0.072 Uiso calc R 1 1
C C5 0.68833(11) 0.79121(11) 0.10605(12) 0.0521(4) Uani d . 1 1
C C6 0.73236(13) 0.81473(13) 0.00565(13) 0.0599(4) Uani d . 1 1
H H6 0.7718 0.7590 -0.0317 0.072 Uiso calc R 1 1
C C7 0.71939(13) 0.91483(13) -0.03809(13) 0.0617(4) Uani d . 1 1
H H7 0.7483 0.9284 -0.1060 0.074 Uiso calc R 1 1
C C8 0.66278(12) 0.99956(11) 0.01716(12) 0.0522(4) Uani d . 1 1
C C9 0.61945(11) 0.98103(11) 0.11472(11) 0.0469(3) Uani d . 1 1
H H9 0.5824 1.0387 0.1514 0.056 Uiso calc R 1 1
C C10 0.62990(11) 0.87576(10) 0.16099(11) 0.0461(3) Uani d . 1 1
C C11 0.52073(12) 0.93829(10) 0.32143(10) 0.0475(3) Uani d . 1 1
C C12 0.38946(11) 0.93372(10) 0.33175(10) 0.0451(3) Uani d . 1 1
C C13 0.32116(12) 0.86080(10) 0.27471(10) 0.0474(3) Uani d . 1 1
H H13 0.3589 0.8086 0.2318 0.057 Uiso calc R 1 1
C C14 0.19544(12) 0.86165(11) 0.27837(11) 0.0501(4) Uani d . 1 1
C C15 0.12365(14) 0.78729(13) 0.21902(13) 0.0640(4) Uani d . 1 1
H H15 0.1602 0.7347 0.1757 0.077 Uiso calc R 1 1
C C16 0.00259(15) 0.79033(15) 0.22335(15) 0.0744(5) Uani d . 1 1
H H16 -0.0445 0.7398 0.1835 0.089 Uiso calc R 1 1
C C17 -0.05224(15) 0.86780(15) 0.28653(15) 0.0754(5) Uani d . 1 1
H H17 -0.1366 0.8704 0.2882 0.091 Uiso calc R 1 1
C C18 0.01400(14) 0.93934(13) 0.34559(15) 0.0689(5) Uani d . 1 1
H H18 -0.0246 0.9908 0.3887 0.083 Uiso calc R 1 1
C C19 0.14025(12) 0.93802(11) 0.34363(12) 0.0539(4) Uani d . 1 1
C C20 0.21309(14) 1.01101(11) 0.40415(12) 0.0596(4) Uani d . 1 1
H H20 0.1771 1.0618 0.4497 0.071 Uiso calc R 1 1
C C21 0.33359(13) 1.00932(10) 0.39785(11) 0.0539(4) Uani d . 1 1
H H21 0.3806 1.0594 0.4383 0.065 Uiso calc R 1 1
C C22 0.53909(15) 0.62372(14) 0.43784(16) 0.0768(5) Uani d . 1 1
H H22A 0.4942 0.6238 0.5024 0.092 Uiso calc R 1 1
H H22B 0.6194 0.5956 0.4529 0.092 Uiso calc R 1 1
H H22C 0.4986 0.5771 0.3853 0.092 Uiso calc R 1 1
C C23 0.60777(14) 1.18752(12) 0.01878(13) 0.0630(4) Uani d . 1 1
H H23A 0.6071 1.2518 -0.0271 0.076 Uiso calc R 1 1
H H23B 0.6554 1.2032 0.0828 0.076 Uiso calc R 1 1
H H23C 0.5262 1.1697 0.0373 0.076 Uiso calc R 1 1

loop_
_atom_site_aniso_label
_atom_site_aniso_U_11
_atom_site_aniso_U_22
_atom_site_aniso_U_33
_atom_site_aniso_U_12
_atom_site_aniso_U_13
_atom_site_aniso_U_23
O1 0.0661(7) 0.0625(6) 0.0624(7) -0.0174(5) 0.0026(5) -0.0102(5)
O2 0.0813(7) 0.0587(6) 0.0657(8) 0.0023(5) 0.0033(6) 0.0205(5)
O3 0.0723(7) 0.0621(6) 0.0529(7) -0.0069(5) 0.0077(5) 0.0067(5)
C1 0.0420(7) 0.0463(7) 0.0520(8) -0.0019(5) -0.0043(6) 0.0017(6)
C2 0.0496(8) 0.0526(8) 0.0618(10) -0.0033(6) -0.0071(7) 0.0077(7)
C3 0.0512(8) 0.0457(8) 0.0864(12) 0.0036(6) -0.0109(8) 0.0049(8)
C4 0.0464(8) 0.0503(8) 0.0826(12) 0.0051(6) -0.0065(8) -0.0095(8)
C5 0.0396(7) 0.0525(8) 0.0638(10) -0.0007(6) -0.0039(6) -0.0090(7)
C6 0.0500(8) 0.0650(9) 0.0650(11) -0.0008(6) 0.0069(7) -0.0196(8)
C7 0.0572(9) 0.0729(10) 0.0554(10) -0.0071(7) 0.0090(7) -0.0105(8)
C8 0.0488(7) 0.0554(8) 0.0524(9) -0.0073(6) 0.0010(6) -0.0007(7)
C9 0.0446(7) 0.0483(7) 0.0478(8) -0.0017(5) 0.0007(6) -0.0023(6)
C10 0.0376(6) 0.0486(7) 0.0516(8) -0.0021(5) -0.0038(6) -0.0031(6)
C11 0.0561(8) 0.0465(7) 0.0396(8) -0.0056(6) -0.0024(6) 0.0046(6)
C12 0.0531(7) 0.0418(7) 0.0405(8) -0.0005(5) 0.0011(6) 0.0063(6)
C13 0.0540(8) 0.0441(7) 0.0444(8) 0.0008(6) 0.0038(6) 0.0027(6)
C14 0.0515(8) 0.0496(7) 0.0491(8) -0.0004(6) 0.0002(6) 0.0092(6)
C15 0.0572(9) 0.0636(9) 0.0710(11) -0.0059(7) -0.0031(8) -0.0011(8)
C16 0.0567(9) 0.0765(11) 0.0892(13) -0.0107(8) -0.0086(9) 0.0097(10)
C17 0.0506(9) 0.0790(11) 0.0964(14) 0.0009(8) -0.0017(9) 0.0259(11)
C18 0.0591(9) 0.0680(10) 0.0802(12) 0.0134(8) 0.0125(8) 0.0169(9)
C19 0.0561(8) 0.0493(8) 0.0566(9) 0.0057(6) 0.0055(7) 0.0125(7)
C20 0.0692(10) 0.0500(8) 0.0602(10) 0.0099(7) 0.0124(8) -0.0014(7)
C21 0.0672(9) 0.0435(7) 0.0511(9) -0.0003(6) 0.0027(7) 0.0006(6)
C22 0.0661(10) 0.0666(10) 0.0976(14) -0.0009(8) 0.0030(9) 0.0336(10)
C23 0.0707(10) 0.0544(8) 0.0638(10) -0.0056(7) -0.0012(8) 0.0080(7)

loop_
_atom_type_symbol
_atom_type_description
_atom_type_scat_dispersion_real
_atom_type_scat_dispersion_imag
_atom_type_scat_source
C C 0.0181 0.0091 'International Tables Vol C Tables 4.2.6.8 and 6.1.1.4'
H H 0.0000 0.0000 'International Tables Vol C Tables 4.2.6.8 and 6.1.1.4'
O O 0.0492 0.0322 'International Tables Vol C Tables 4.2.6.8 and 6.1.1.4'

loop_
_geom_angle_atom_site_label_1
_geom_angle_atom_site_label_2
_geom_angle_atom_site_label_3
_geom_angle
C2 O2 C22 118.18(13)
C8 O3 C23 117.46(11)
C2 C1 C10 119.96(13)
C2 C1 C11 119.77(13)
C10 C1 C11 120.25(11)
O2 C2 C1 115.56(13)
O2 C2 C3 123.32(13)
C1 C2 C3 121.10(14)
C4 C3 C2 119.50(14)
C4 C3 H3 120.2
C2 C3 H3 120.2
C3 C4 C5 121.62(14)
C3 C4 H4 119.2
C5 C4 H4 119.2
C4 C5 C6 122.24(13)
C4 C5 C10 119.17(14)
C6 C5 C10 118.59(13)
C7 C6 C5 121.36(14)
C7 C6 H6 119.3
C5 C6 H6 119.3
C6 C7 C8 120.12(15)
C6 C7 H7 119.9
C8 C7 H7 119.9
O3 C8 C9 124.89(13)
O3 C8 C7 114.42(13)
C9 C8 C7 120.68(13)
C8 C9 C10 120.02(12)
C8 C9 H9 120.0
C10 C9 H9 120.0
C9 C10 C5 119.21(13)
C9 C10 C1 122.19(12)
C5 C10 C1 118.60(12)
O1 C11 C12 120.41(12)
O1 C11 C1 119.94(12)
C12 C11 C1 119.59(11)
C13 C12 C21 119.34(12)
C13 C12 C11 121.20(12)
C21 C12 C11 119.40(12)
C12 C13 C14 121.36(12)
C12 C13 H13 119.3
C14 C13 H13 119.3
C19 C14 C13 118.98(13)
C19 C14 C15 119.08(14)
C13 C14 C15 121.93(13)
C16 C15 C14 120.79(16)
C16 C15 H15 119.6
C14 C15 H15 119.6
C15 C16 C17 120.06(16)
C15 C16 H16 120.0
C17 C16 H16 120.0
C18 C17 C16 120.67(16)
C18 C17 H17 119.7
C16 C17 H17 119.7
C17 C18 C19 120.80(16)
C17 C18 H18 119.6
C19 C18 H18 119.6
C14 C19 C18 118.57(14)
C14 C19 C20 118.65(13)
C18 C19 C20 122.77(14)
C21 C20 C19 121.03(14)
C21 C20 H20 119.5
C19 C20 H20 119.5
C20 C21 C12 120.61(14)
C20 C21 H21 119.7
C12 C21 H21 119.7
O2 C22 H22A 109.5
O2 C22 H22B 109.5
H22A C22 H22B 109.5
O2 C22 H22C 109.5
H22A C22 H22C 109.5
H22B C22 H22C 109.5
O3 C23 H23A 109.5
O3 C23 H23B 109.5
H23A C23 H23B 109.5
O3 C23 H23C 109.5
H23A C23 H23C 109.5
H23B C23 H23C 109.5

loop_
_geom_bond_atom_site_label_1
_geom_bond_atom_site_label_2
_geom_bond_distance
O1 C11 1.2200(15)
O2 C2 1.3724(18)
O2 C22 1.4227(18)
O3 C8 1.3645(16)
O3 C23 1.4209(18)
C1 C2 1.3781(18)
C1 C10 1.4271(19)
C1 C11 1.5008(18)
C2 C3 1.405(2)
C3 C4 1.368(2)
C3 H3 0.9500
C4 C5 1.405(2)
C4 H4 0.9500
C5 C6 1.418(2)
C5 C10 1.4224(18)
C6 C7 1.351(2)
C6 H6 0.9500
C7 C8 1.416(2)
C7 H7 0.9500
C8 C9 1.3699(19)
C9 C10 1.4195(18)
C9 H9 0.9500
C11 C12 1.4879(17)
C12 C13 1.3699(18)
C12 C21 1.4128(18)
C13 C14 1.4165(19)
C13 H13 0.9500
C14 C19 1.4090(19)
C14 C15 1.418(2)
C15 C16 1.365(2)
C15 H15 0.9500
C16 C17 1.400(2)
C16 H16 0.9500
C17 C18 1.360(2)
C17 H17 0.9500
C18 C19 1.421(2)
C18 H18 0.9500
C19 C20 1.422(2)
C20 C21 1.361(2)
C20 H20 0.9500
C21 H21 0.9500
C22 H22A 0.9800
C22 H22B 0.9800
C22 H22C 0.9800
C23 H23A 0.9800
C23 H23B 0.9800
C23 H23C 0.9800

loop_
_geom_hbond_atom_site_label_D
_geom_hbond_atom_site_label_H
_geom_hbond_atom_site_label_A
_geom_hbond_site_symmetry_A
_geom_hbond_distance_DH
_geom_hbond_distance_HA
_geom_hbond_distance_DA
_geom_hbond_angle_DHA
C4 H4 O1 2_645 0.95 2.51 3.2804(17) 138

loop_
_geom_torsion_atom_site_label_1
_geom_torsion_atom_site_label_2
_geom_torsion_atom_site_label_3
_geom_torsion_atom_site_label_4
_geom_torsion
C22 O2 C2 C1 170.08(12)
C22 O2 C2 C3 -11.5(2)
C10 C1 C2 O2 179.41(11)
C11 C1 C2 O2 0.83(18)
C10 C1 C2 C3 1.0(2)
C11 C1 C2 C3 -177.59(12)
O2 C2 C3 C4 179.77(13)
C1 C2 C3 C4 -1.9(2)
C2 C3 C4 C5 1.0(2)
C3 C4 C5 C6 -178.83(13)
C3 C4 C5 C10 0.8(2)
C4 C5 C6 C7 179.45(13)
C10 C5 C6 C7 -0.2(2)
C5 C6 C7 C8 1.2(2)
C23 O3 C8 C9 2.04(19)
C23 O3 C8 C7 -176.96(12)
C6 C7 C8 O3 178.34(13)
C6 C7 C8 C9 -0.7(2)
O3 C8 C9 C10 -179.62(12)
C7 C8 C9 C10 -0.68(19)
C8 C9 C10 C5 1.59(18)
C8 C9 C10 C1 -177.45(11)
C4 C5 C10 C9 179.17(12)
C6 C5 C10 C9 -1.15(18)
C4 C5 C10 C1 -1.76(18)
C6 C5 C10 C1 177.93(12)
C2 C1 C10 C9 179.90(12)
C11 C1 C10 C9 -1.53(19)
C2 C1 C10 C5 0.86(18)
C11 C1 C10 C5 179.43(11)
C2 C1 C11 O1 110.03(15)
C10 C1 C11 O1 -68.54(17)
C2 C1 C11 C12 -72.56(16)
C10 C1 C11 C12 108.87(14)
O1 C11 C12 C13 167.99(12)
C1 C11 C12 C13 -9.41(18)
O1 C11 C12 C21 -9.02(18)
C1 C11 C12 C21 173.58(12)
C21 C12 C13 C14 1.80(19)
C11 C12 C13 C14 -175.22(11)
C12 C13 C14 C19 -1.14(19)
C12 C13 C14 C15 179.42(13)
C19 C14 C15 C16 1.0(2)
C13 C14 C15 C16 -179.52(14)
C14 C15 C16 C17 0.3(3)
C15 C16 C17 C18 -1.2(3)
C16 C17 C18 C19 0.7(2)
C13 C14 C19 C18 179.07(13)
C15 C14 C19 C18 -1.5(2)
C13 C14 C19 C20 -0.49(19)
C15 C14 C19 C20 178.97(13)
C17 C18 C19 C14 0.6(2)
C17 C18 C19 C20 -179.86(14)
C14 C19 C20 C21 1.5(2)
C18 C19 C20 C21 -178.07(14)
C19 C20 C21 C12 -0.8(2)
C13 C12 C21 C20 -0.8(2)
C11 C12 C21 C20 176.26(13)

loop_
_cod_related_entry_id
_cod_related_entry_database
_cod_related_entry_code
1 ChemSpider 30657988
